data_7042614
loop_
_publ_author_name
'Behera, Jogendra Nath'
'Tiwari, Ranjay K.'

_publ_section_title
;
 Organic--inorganic hybrid Three-Dimensional Metal Sulfite- Oxalate with
 honeycomb-like structures
;
_journal_name_full 'Dalton Trans.'
_journal_paper_doi 10.1039/C7DT00477J
_journal_year 2017
_chemical_formula_moiety 'C H2 Mn Na O6 S'
_chemical_formula_sum 'C H2 Mn Na O6 S'
_chemical_formula_weight 220.02
_chemical_name_systematic 'manganesesulfite complex'
_space_group_IT_number 15
_symmetry_cell_setting monoclinic
_symmetry_space_group_name_Hall '-C 2yc'
_symmetry_space_group_name_H-M 'C 1 2/c 1'
_atom_sites_solution_hydrogens geom
_atom_sites_solution_primary direct
_atom_sites_solution_secondary difmap
_audit_creation_method SHELXL-97
_audit_update_record
;
2015-10-17 deposited with the CCDC.
2017-03-28 downloaded from the CCDC.
;
_cell_angle_alpha 90.00
_cell_angle_beta 115.424(2)
_cell_angle_gamma 90.00
_cell_formula_units_Z 8
_cell_length_a 17.1457(4)
_cell_length_b 6.3087(2)
_cell_length_c 11.5051(4)
_cell_measurement_reflns_used 7260
_cell_measurement_temperature 296(2)
_cell_measurement_theta_max 30.48
_cell_measurement_theta_min 3.49
_cell_volume 1123.95(6)
_computing_cell_refinement 'Bruker SAINT'
_computing_data_collection 'Bruker APEX2'
_computing_data_reduction 'Bruker SAINT'
_computing_molecular_graphics 'Bruker SHELXTL'
_computing_publication_material 'Bruker SHELXTL'
_computing_structure_refinement 'SHELXL-97 (Sheldrick, 2008)'
_computing_structure_solution 'SHELXS-97 (Sheldrick, 2008)'
_diffrn_ambient_temperature 296(2)
_diffrn_measured_fraction_theta_full 0.994
_diffrn_measured_fraction_theta_max 0.994
_diffrn_measurement_device_type 'Bruker APEX-II CCD'
_diffrn_measurement_method '\f and \w scans'
_diffrn_radiation_monochromator graphite
_diffrn_radiation_source 'fine-focus sealed tube'
_diffrn_radiation_type MoK\a
_diffrn_radiation_wavelength 0.71073
_diffrn_reflns_av_R_equivalents 0.0379
_diffrn_reflns_av_sigmaI/netI 0.0243
_diffrn_reflns_limit_h_max 24
_diffrn_reflns_limit_h_min -24
_diffrn_reflns_limit_k_max 8
_diffrn_reflns_limit_k_min -8
_diffrn_reflns_limit_l_max 16
_diffrn_reflns_limit_l_min -16
_diffrn_reflns_number 9221
_diffrn_reflns_theta_full 30.48
_diffrn_reflns_theta_max 30.48
_diffrn_reflns_theta_min 2.63
_exptl_absorpt_coefficient_mu 2.759
_exptl_absorpt_correction_T_max 0.7461
_exptl_absorpt_correction_T_min 0.3760
_exptl_absorpt_correction_type multi-scan
_exptl_absorpt_process_details sadabs
_exptl_crystal_colour colorless
_exptl_crystal_density_diffrn 2.600
_exptl_crystal_density_method 'not measured'
_exptl_crystal_description block
_exptl_crystal_F_000 864
_exptl_crystal_recrystallization_method hydrothermal
_exptl_crystal_size_max 0.26
_exptl_crystal_size_mid 0.23
_exptl_crystal_size_min 0.17
_refine_diff_density_max 0.593
_refine_diff_density_min -0.314
_refine_diff_density_rms 0.082
_refine_ls_extinction_coef 0.0115(4)
_refine_ls_extinction_expression Fc^*^=kFc[1+0.001xFc^2^\l^3^/sin(2\q)]^-1/4^
_refine_ls_extinction_method SHELXL
_refine_ls_goodness_of_fit_ref 1.161
_refine_ls_hydrogen_treatment mixed
_refine_ls_matrix_type full
_refine_ls_number_parameters 100
_refine_ls_number_reflns 1701
_refine_ls_number_restraints 1
_refine_ls_restrained_S_all 1.161
_refine_ls_R_factor_all 0.0248
_refine_ls_R_factor_gt 0.0236
_refine_ls_shift/su_max 0.001
_refine_ls_shift/su_mean 0.000
_refine_ls_structure_factor_coef Fsqd
_refine_ls_weighting_details 'calc w=1/[\s^2^(Fo^2^)+(0.0080P)^2^+2.8050P] where P=(Fo^2^+2Fc^2^)/3'
_refine_ls_weighting_scheme calc
_refine_ls_wR_factor_gt 0.0550
_refine_ls_wR_factor_ref 0.0554
_reflns_number_gt 1650
_reflns_number_total 1701
_reflns_threshold_expression >2sigma(I)
_cod_data_source_file c7dt00477j2.cif
_cod_data_source_block monoc
_cod_depositor_comments
;
The following automatic conversions were performed:

'_symmetry_cell_setting' value 'Monoclinic' changed to 'monoclinic'
according to
/home/data/users/saulius/crontab/automatic-downloads/rss-feeds/RSC/lib/dictionaries/cif_core.dic
dictionary named 'cif_core.dic' version 2.4.2 from 2011-04-26.

Automatic conversion script
Id: cif_fix_values 4973 2017-02-22 13:04:09Z antanas 
;
_cod_original_sg_symbol_H-M 'C2/c  '
_cod_database_code 7042614

loop_
_symmetry_equiv_pos_as_xyz
'x, y, z'
'-x, y, -z+1/2'
'x+1/2, y+1/2, z'
'-x+1/2, y+1/2, -z+1/2'
'-x, -y, -z'
'x, -y, z-1/2'
'-x+1/2, -y+1/2, -z'
'x+1/2, -y+1/2, z-1/2'

loop_
_atom_site_label
_atom_site_type_symbol
_atom_site_fract_x
_atom_site_fract_y
_atom_site_fract_z
_atom_site_U_iso_or_equiv
_atom_site_adp_type
_atom_site_occupancy
_atom_site_symmetry_multiplicity
_atom_site_calc_flag
_atom_site_refinement_flags
Mn1 Mn 0.186206(16) 0.10346(4) 0.36335(2) 0.01172(9) Uani 1 1 d .
S1 S 0.25674(3) -0.12556(6) 0.64134(4) 0.01123(10) Uani 1 1 d .
O4 O 0.26791(8) 0.07586(19) 0.57326(12) 0.0158(2) Uani 1 1 d .
O1 O 0.07386(8) 0.1351(2) 0.41147(12) 0.0187(3) Uani 1 1 d .
C1 C 0.00112(11) 0.1327(3) 0.31778(16) 0.0147(3) Uani 1 1 d .
O1W O -0.05767(10) 0.3681(3) 0.54264(16) 0.0265(3) Uani 1 1 d D
O2 O -0.07049(9) 0.1322(3) 0.32325(13) 0.0240(3) Uani 1 1 d .
Na1 Na 0.08755(5) 0.31097(17) 0.59844(8) 0.0307(2) Uani 1 1 d .
O5 O 0.27335(8) -0.05194(19) 0.77600(12) 0.0152(2) Uani 1 1 d .
O3 O 0.33678(8) -0.25797(19) 0.66349(12) 0.0159(2) Uani 1 1 d .
H2W1 H -0.079(2) 0.284(4) 0.485(2) 0.047(9) Uiso 1 1 d D
H1W1 H -0.086(2) 0.348(5) 0.584(3) 0.041(8) Uiso 1 1 d .

loop_
_atom_site_aniso_label
_atom_site_aniso_U_11
_atom_site_aniso_U_22
_atom_site_aniso_U_33
_atom_site_aniso_U_23
_atom_site_aniso_U_13
_atom_site_aniso_U_12
Mn1 0.01279(13) 0.01172(13) 0.01077(13) -0.00056(8) 0.00516(10) -0.00019(8)
S1 0.01373(19) 0.00974(17) 0.01033(18) 0.00035(12) 0.00528(14) -0.00069(12)
O4 0.0230(6) 0.0109(5) 0.0114(5) 0.0024(4) 0.0055(5) -0.0020(4)
O1 0.0139(6) 0.0276(7) 0.0130(6) -0.0026(5) 0.0042(5) -0.0004(5)
C1 0.0151(7) 0.0162(7) 0.0133(7) -0.0015(5) 0.0066(6) -0.0004(6)
O1W 0.0239(7) 0.0332(8) 0.0267(8) -0.0071(6) 0.0151(6) -0.0083(6)
O2 0.0143(6) 0.0435(9) 0.0159(6) -0.0059(6) 0.0080(5) -0.0027(6)
Na1 0.0215(4) 0.0495(6) 0.0185(4) -0.0071(4) 0.0060(3) -0.0024(4)
O5 0.0202(6) 0.0161(5) 0.0122(5) -0.0014(4) 0.0098(5) 0.0003(5)
O3 0.0197(6) 0.0124(5) 0.0191(6) 0.0009(4) 0.0115(5) 0.0031(4)

loop_
_atom_type_symbol
_atom_type_description
_atom_type_scat_dispersion_real
_atom_type_scat_dispersion_imag
_atom_type_scat_source
C C 0.0033 0.0016 'International Tables Vol C Tables 4.2.6.8 and 6.1.1.4'
H H 0.0000 0.0000 'International Tables Vol C Tables 4.2.6.8 and 6.1.1.4'
N N 0.0061 0.0033 'International Tables Vol C Tables 4.2.6.8 and 6.1.1.4'
O O 0.0106 0.0060 'International Tables Vol C Tables 4.2.6.8 and 6.1.1.4'
Na Na 0.0362 0.0249 'International Tables Vol C Tables 4.2.6.8 and 6.1.1.4'
S S 0.1246 0.1234 'International Tables Vol C Tables 4.2.6.8 and 6.1.1.4'
Mn Mn 0.3368 0.7283 'International Tables Vol C Tables 4.2.6.8 and 6.1.1.4'

loop_
_geom_angle_atom_site_label_1
_geom_angle_atom_site_label_2
_geom_angle_atom_site_label_3
_geom_angle
_geom_angle_site_symmetry_1
_geom_angle_site_symmetry_3
O5 Mn1 O4 94.19(5) 6 7_556
O5 Mn1 O3 84.48(5) 6 7_546
O4 Mn1 O3 167.95(5) 7_556 7_546
O5 Mn1 O4 104.82(5) 6 .
O4 Mn1 O4 74.93(5) 7_556 .
O3 Mn1 O4 93.78(5) 7_546 .
O5 Mn1 O2 94.14(5) 6 2
O4 Mn1 O2 107.00(5) 7_556 2
O3 Mn1 O2 85.05(5) 7_546 2
O4 Mn1 O2 160.82(5) . 2
O5 Mn1 O1 167.36(5) 6 .
O4 Mn1 O1 93.45(5) 7_556 .
O3 Mn1 O1 90.10(5) 7_546 .
O4 Mn1 O1 86.89(5) . .
O2 Mn1 O1 73.97(5) 2 .
O5 S1 O3 103.55(7) . .
O5 S1 O4 104.77(7) . .
O3 S1 O4 103.62(7) . .
O5 S1 Na1 48.83(5) . 4_546
O3 S1 Na1 54.80(5) . 4_546
O4 S1 Na1 110.90(5) . 4_546
S1 O4 Mn1 134.29(7) . 7_556
S1 O4 Mn1 117.27(7) . .
Mn1 O4 Mn1 105.07(5) 7_556 .
C1 O1 Mn1 115.67(11) . .
C1 O1 Na1 117.87(11) . .
Mn1 O1 Na1 120.93(6) . .
O1 C1 O2 126.26(16) . .
O1 C1 C1 117.01(19) . 2
O2 C1 C1 116.72(19) . 2
Na1 O1W Na1 101.63(6) . 5_566
C1 O2 Mn1 116.05(11) . 2
C1 O2 Na1 103.98(12) . 5_556
Mn1 O2 Na1 93.02(5) 2 5_556
O1W Na1 O1 98.46(6) . .
O1W Na1 O5 142.78(7) . 4_556
O1 Na1 O5 114.38(6) . 4_556
O1W Na1 O1W 78.37(7) . 5_566
O1 Na1 O1W 82.87(6) . 5_566
O5 Na1 O1W 88.41(6) 4_556 5_566
O1W Na1 O3 108.62(6) . 4_556
O1 Na1 O3 136.07(6) . 4_556
O5 Na1 O3 58.88(4) 4_556 4_556
O1W Na1 O3 135.36(6) 5_566 4_556
O1W Na1 O2 89.79(6) . 5_556
O1 Na1 O2 81.34(5) . 5_556
O5 Na1 O2 111.24(5) 4_556 5_556
O1W Na1 O2 158.62(6) 5_566 5_556
O3 Na1 O2 65.26(4) 4_556 5_556
O1W Na1 S1 129.22(5) . 4_556
O1 Na1 S1 131.41(5) . 4_556
O5 Na1 S1 29.07(3) 4_556 4_556
O1W Na1 S1 112.17(5) 5_566 4_556
O3 Na1 S1 29.85(3) 4_556 4_556
O2 Na1 S1 89.12(4) 5_556 4_556
O1W Na1 C1 78.07(6) . .
O1 Na1 C1 20.70(4) . .
O5 Na1 C1 132.11(6) 4_556 .
O1W Na1 C1 75.37(5) 5_566 .
O3 Na1 C1 148.95(6) 4_556 .
O2 Na1 C1 84.87(5) 5_556 .
S1 Na1 C1 152.10(5) 4_556 .
O1W Na1 Na1 41.02(5) . 5_566
O1 Na1 Na1 90.46(5) . 5_566
O5 Na1 Na1 118.34(6) 4_556 5_566
O1W Na1 Na1 37.35(4) 5_566 5_566
O3 Na1 Na1 132.42(5) 4_556 5_566
O2 Na1 Na1 128.44(5) 5_556 5_566
S1 Na1 Na1 130.13(4) 4_556 5_566
C1 Na1 Na1 72.71(4) . 5_566
S1 O5 Mn1 124.38(7) . 6_556
S1 O5 Na1 102.10(7) . 4_546
Mn1 O5 Na1 112.36(6) 6_556 4_546
S1 O3 Mn1 114.89(7) . 7_546
S1 O3 Na1 95.36(6) . 4_546
Mn1 O3 Na1 107.46(5) 7_546 4_546

loop_
_geom_bond_atom_site_label_1
_geom_bond_atom_site_label_2
_geom_bond_distance
_geom_bond_site_symmetry_2
Mn1 O5 2.1535(12) 6
Mn1 O4 2.1797(12) 7_556
Mn1 O3 2.2129(12) 7_546
Mn1 O4 2.2181(13) .
Mn1 O2 2.2183(14) 2
Mn1 O1 2.2299(13) .
S1 O5 1.5225(12) .
S1 O3 1.5315(13) .
S1 O4 1.5471(12) .
S1 Na1 3.0639(9) 4_546
O4 Mn1 2.1797(12) 7_556
O1 C1 1.250(2) .
O1 Na1 2.3410(15) .
C1 O2 1.256(2) .
C1 C1 1.544(3) 2
C1 Na1 3.1272(19) .
O1W Na1 2.3171(18) .
O1W Na1 2.507(2) 5_566
O2 Mn1 2.2183(14) 2
O2 Na1 2.9901(19) 5_556
Na1 O5 2.3589(15) 4_556
Na1 O1W 2.507(2) 5_566
Na1 O3 2.5146(15) 4_556
Na1 O2 2.9900(19) 5_556
Na1 S1 3.0639(9) 4_556
Na1 Na1 3.7409(19) 5_566
O5 Mn1 2.1535(12) 6_556
O5 Na1 2.3588(15) 4_546
O3 Mn1 2.2129(12) 7_546
O3 Na1 2.5146(15) 4_546
